data_7131514
loop_
_publ_author_name
'Moskwa, Marcin'
'Sobieszczyk, Pawe&#x142;'
'Mikurenda, Julia W.'
'Zieli&#x144;ski, Piotr'
'Rok, Magdalena'

_publ_section_title
;
 Improper ferroelastic phase transition in a hydrogen-bonded
 metallocyanide-based
 (azetidinium)<sub>2</sub>(H<sub>3</sub>O)[Co(CN)<sub>6</sub>] framework.
;
_journal_issue 37
_journal_name_full 'Chemical communications (Cambridge, England)'
_journal_page_first 5535
_journal_page_last 5538
_journal_paper_doi 10.1039/d3cc01253k
_journal_volume 59
_journal_year 2023
_chemical_formula_moiety '2(C3 H8 N 1+), H3 O 1+, C6 Co N6 3-'
_chemical_formula_sum 'C12 H19 Co N8 O'
_chemical_formula_weight 350.28
_space_group_crystal_system monoclinic
_space_group_IT_number 14
_space_group_name_Hall '-P 2yab'
_space_group_name_H-M_alt 'P 1 21/a 1'
_atom_sites_solution_hydrogens mixed
_atom_sites_solution_primary difmap
_atom_sites_solution_secondary direct
_audit_creation_method SHELXL-2014/7
_audit_update_record
;
2023-03-10 deposited with the CCDC.	2023-04-03 downloaded from the CCDC.
;
_cell_angle_alpha 90
_cell_angle_beta 108.12(3)
_cell_angle_gamma 90
_cell_formula_units_Z 4
_cell_length_a 14.497(3)
_cell_length_b 8.5378(3)
_cell_length_c 14.317(2)
_cell_measurement_reflns_used 1801
_cell_measurement_temperature 200(2)
_cell_measurement_theta_max 28.2520
_cell_measurement_theta_min 3.7740
_cell_volume 1684.2(5)
_computing_cell_refinement 'CrysAlisPro 1.171.41.80a (Rigaku OD, 2020)'
_computing_data_collection 'CrysAlisPro 1.171.41.80a (Rigaku OD, 2020)'
_computing_data_reduction 'CrysAlisPro 1.171.41.80a (Rigaku OD, 2020)'
_computing_molecular_graphics 'Diamond 4.0'
_computing_structure_refinement 'SHELXL-2014/7 (Sheldrick, 2014)'
_computing_structure_solution 'SHELXS-2014/7 (Sheldrick, 2014)'
_diffrn_ambient_temperature 200(2)
_diffrn_detector_area_resol_mean 10.3456
_diffrn_measured_fraction_theta_full 0.998
_diffrn_measured_fraction_theta_max 0.910
_diffrn_measurement_device_type 'Xcalibur, Ruby, Gemini ultra'
_diffrn_measurement_method '\w scans'
_diffrn_radiation_type MoK\a
_diffrn_radiation_wavelength 0.71073
_diffrn_reflns_av_unetI/netI 0.0652
_diffrn_reflns_Laue_measured_fraction_full 0.998
_diffrn_reflns_Laue_measured_fraction_max 0.910
_diffrn_reflns_limit_h_max 15
_diffrn_reflns_limit_h_min -19
_diffrn_reflns_limit_k_max 11
_diffrn_reflns_limit_k_min -11
_diffrn_reflns_limit_l_max 19
_diffrn_reflns_limit_l_min -17
_diffrn_reflns_number 7535
_diffrn_reflns_point_group_measured_fraction_full 0.998
_diffrn_reflns_point_group_measured_fraction_max 0.910
_diffrn_reflns_theta_full 25.500
_diffrn_reflns_theta_max 28.859
_diffrn_reflns_theta_min 3.391
_diffrn_source 'fine-focus sealed X-ray tube'
_exptl_absorpt_coefficient_mu 1.033
_exptl_absorpt_correction_T_max 1.00000
_exptl_absorpt_correction_T_min 0.86249
_exptl_absorpt_correction_type multi-scan
_exptl_absorpt_process_details
;
CrysAlisPro 1.171.41.80a (Rigaku Oxford Diffraction, 2020)
Empirical absorption correction using spherical harmonics,
implemented in SCALE3 ABSPACK scaling algorithm.
;
_exptl_crystal_colour colourless
_exptl_crystal_density_diffrn 1.381
_exptl_crystal_density_meas ?
_exptl_crystal_description plate
_exptl_crystal_F_000 728
_exptl_crystal_size_max 0.180
_exptl_crystal_size_mid 0.160
_exptl_crystal_size_min 0.140
_refine_diff_density_max 0.574
_refine_diff_density_min -0.302
_refine_diff_density_rms 0.079
_refine_ls_extinction_method none
_refine_ls_goodness_of_fit_ref 1.066
_refine_ls_hydrogen_treatment constr
_refine_ls_matrix_type full
_refine_ls_number_parameters 203
_refine_ls_number_reflns 7535
_refine_ls_number_restraints 0
_refine_ls_restrained_S_all 1.066
_refine_ls_R_factor_all 0.0727
_refine_ls_R_factor_gt 0.0368
_refine_ls_shift/su_max 0.000
_refine_ls_shift/su_mean 0.000
_refine_ls_structure_factor_coef Fsqd
_refine_ls_weighting_details 'w=1/[\s^2^(Fo^2^)+(0.0324P)^2^] where P=(Fo^2^+2Fc^2^)/3'
_refine_ls_weighting_scheme calc
_refine_ls_wR_factor_gt 0.0924
_refine_ls_wR_factor_ref 0.0946
_reflns_Friedel_coverage 0.000
_reflns_number_gt 3779
_reflns_number_total 7535
_reflns_threshold_expression 'I > 2\s(I)'
_cod_data_source_file d3cc01253k3.cif
_cod_data_source_block aze200_twin1_hklf5
_cod_depositor_comments
;
The following automatic conversions were performed:

data item '_exptl_crystal_density_meas' value 'not measured' was
changed to '?' -- the value is perceived as not measured.

Automatic conversion script
Id: cif_fix_values 7556 2019-12-06 15:28:31Z antanas 

 Adding full bibliography for 7131513--7131514.cif.
;
_cod_original_cell_volume 1684(3)
_cod_original_sg_number 14:b3
_cod_database_code 7131514
_shelx_shelxl_version_number 2014/7
_shelx_space_group_comment
;
The symmetry employed for this shelxl refinement is uniquely defined
by the following loop, which should always be used as a source of
symmetry information in preference to the above space-group names.
They are only intended as comments.
;
_shelx_estimated_absorpt_t_min 0.836
_shelx_estimated_absorpt_t_max 0.869

loop_
_space_group_symop_operation_xyz
'x, y, z'
'-x+1/2, y+1/2, -z'
'-x, -y, -z'
'x-1/2, -y-1/2, z'

loop_
_atom_site_label
_atom_site_type_symbol
_atom_site_fract_x
_atom_site_fract_y
_atom_site_fract_z
_atom_site_U_iso_or_equiv
_atom_site_adp_type
_atom_site_occupancy
_atom_site_site_symmetry_order
_atom_site_calc_flag
_atom_site_refinement_flags_posn
_atom_site_refinement_flags_adp
_atom_site_refinement_flags_occupancy
_atom_site_disorder_assembly
_atom_site_disorder_group
Co1 Co 0.5000 0.5000 1.0000 0.01688(16) Uani 1 2 d S . P . .
Co2 Co 0.0000 0.5000 0.5000 0.01730(16) Uani 1 2 d S . P . .
C1 C 0.5772(3) 0.4754(4) 0.9150(2) 0.0220(9) Uani 1 1 d . . . . .
N1 N 0.6285(2) 0.4602(4) 0.86802(19) 0.0368(9) Uani 1 1 d . . . . .
C2 C 0.4134(3) 0.6390(4) 0.9099(2) 0.0218(9) Uani 1 1 d . . . . .
N2 N 0.3589(2) 0.7245(4) 0.85999(19) 0.0326(8) Uani 1 1 d . . . . .
C3 C 0.4216(3) 0.3248(4) 0.9425(2) 0.0228(8) Uani 1 1 d . . . . .
N3 N 0.3730(3) 0.2179(4) 0.91312(19) 0.0363(8) Uani 1 1 d . . . . .
C4 C 0.1274(3) 0.4941(4) 0.5897(2) 0.0226(8) Uani 1 1 d . . . . .
N4 N 0.2050(2) 0.4915(4) 0.64305(19) 0.0339(8) Uani 1 1 d . . . . .
C5 C 0.0394(3) 0.3653(4) 0.4141(2) 0.0227(9) Uani 1 1 d . . . . .
N5 N 0.0626(2) 0.2803(4) 0.3632(2) 0.0345(8) Uani 1 1 d . . . . .
C6 C 0.0325(3) 0.6791(4) 0.4387(2) 0.0217(8) Uani 1 1 d . . . . .
N6 N 0.0516(2) 0.7883(4) 0.4018(2) 0.0352(8) Uani 1 1 d . . . . .
N1A N 0.7455(2) 0.5199(3) 0.74361(18) 0.0268(6) Uani 1 1 d . . . . .
H1A1 H 0.7906 0.5926 0.7743 0.032 Uiso 1 1 calc R U . . .
H1A2 H 0.7154 0.4800 0.7855 0.032 Uiso 1 1 calc R U . . .
C2A C 0.6762(3) 0.5755(6) 0.6473(2) 0.0515(13) Uani 1 1 d . . . . .
H2A1 H 0.6071 0.5639 0.6429 0.062 Uiso 1 1 calc R U . . .
H2A2 H 0.6898 0.6832 0.6295 0.062 Uiso 1 1 calc R U . . .
C3A C 0.7112(3) 0.4517(5) 0.5932(2) 0.0474(13) Uani 1 1 d . . . . .
H3A1 H 0.7424 0.4933 0.5459 0.057 Uiso 1 1 calc R U . . .
H3A2 H 0.6613 0.3725 0.5618 0.057 Uiso 1 1 calc R U . . .
C4A C 0.7832(3) 0.3975(5) 0.6902(2) 0.0424(12) Uani 1 1 d . . . . .
H4A1 H 0.7718 0.2891 0.7085 0.051 Uiso 1 1 calc R U . . .
H4A2 H 0.8519 0.4129 0.6940 0.051 Uiso 1 1 calc R U . . .
N1B N 0.8129(2) 0.4133(4) 1.07203(19) 0.0360(8) Uani 1 1 d . . . . .
H1B1 H 0.8194 0.3675 1.0170 0.043 Uiso 1 1 calc R U . . .
H1B2 H 0.7531 0.3939 1.0777 0.043 Uiso 1 1 calc R U . . .
C2B C 0.8403(3) 0.5826(5) 1.0818(3) 0.0483(12) Uani 1 1 d . . . . .
H2B1 H 0.7952 0.6493 1.1038 0.058 Uiso 1 1 calc R U . . .
H2B2 H 0.8521 0.6271 1.0227 0.058 Uiso 1 1 calc R U . . .
C3B C 0.9331(4) 0.5399(5) 1.1637(3) 0.0553(15) Uani 1 1 d . . . . .
H3B1 H 0.9925 0.5459 1.1437 0.066 Uiso 1 1 calc R U . . .
H3B2 H 0.9415 0.5976 1.2258 0.066 Uiso 1 1 calc R U . . .
C4B C 0.8948(3) 0.3771(5) 1.1637(2) 0.0438(12) Uani 1 1 d . . . . .
H4B1 H 0.8732 0.3537 1.2213 0.053 Uiso 1 1 calc R U . . .
H4B2 H 0.9394 0.2949 1.1545 0.053 Uiso 1 1 calc R U . . .
O1H O 0.39476(18) 0.5055(3) 0.69559(13) 0.0220(5) Uani 1 1 d . . . . .
H1H H 0.4104 0.4423 0.6572 0.033 Uiso 1 1 d R U . . .
H2H H 0.4194 0.5918 0.6856 0.033 Uiso 1 1 d R U . . .
H3H H 0.3332 0.5042 0.6807 0.033 Uiso 1 1 d R U . . .

loop_
_atom_site_aniso_label
_atom_site_aniso_U_11
_atom_site_aniso_U_22
_atom_site_aniso_U_33
_atom_site_aniso_U_23
_atom_site_aniso_U_13
_atom_site_aniso_U_12
Co1 0.0169(4) 0.0170(4) 0.0173(3) 0.0018(3) 0.0060(3) 0.0017(3)
Co2 0.0184(4) 0.0131(4) 0.0210(3) 0.0006(3) 0.0069(3) -0.0004(3)
C1 0.024(2) 0.021(2) 0.0201(16) 0.0037(14) 0.0050(14) 0.0010(16)
N1 0.039(2) 0.046(3) 0.0308(16) 0.0044(14) 0.0178(15) 0.0038(16)
C2 0.023(2) 0.025(2) 0.0195(17) -0.0021(16) 0.0110(16) -0.0014(17)
N2 0.033(2) 0.037(2) 0.0269(16) 0.0076(15) 0.0076(14) 0.0137(17)
C3 0.024(2) 0.025(2) 0.0205(18) 0.0013(16) 0.0089(16) 0.0010(17)
N3 0.043(2) 0.037(2) 0.0288(17) -0.0052(15) 0.0109(15) -0.0103(18)
C4 0.029(2) 0.0158(18) 0.0260(16) -0.0026(18) 0.0127(15) -0.001(2)
N4 0.0235(19) 0.036(2) 0.0375(16) -0.0028(17) 0.0028(14) -0.0035(18)
C5 0.021(2) 0.022(2) 0.0255(19) 0.0039(16) 0.0064(15) 0.0055(17)
N5 0.039(2) 0.033(2) 0.0311(16) -0.0030(15) 0.0106(15) 0.0062(17)
C6 0.023(2) 0.018(2) 0.0235(17) -0.0023(16) 0.0051(15) -0.0012(16)
N6 0.043(2) 0.025(2) 0.0399(18) 0.0035(15) 0.0174(16) -0.0041(17)
N1A 0.0292(17) 0.032(2) 0.0219(12) -0.0059(15) 0.0116(11) -0.0087(17)
C2A 0.055(3) 0.051(3) 0.039(2) 0.001(2) 0.001(2) 0.019(3)
C3A 0.055(3) 0.059(3) 0.023(2) -0.0055(19) 0.0061(19) 0.006(2)
C4A 0.057(3) 0.040(3) 0.030(2) -0.0073(19) 0.0122(19) 0.016(2)
N1B 0.027(2) 0.049(2) 0.0312(16) -0.0073(16) 0.0091(14) -0.0106(19)
C2B 0.064(4) 0.027(3) 0.050(2) 0.007(2) 0.012(2) 0.007(2)
C3B 0.046(3) 0.065(4) 0.046(2) 0.004(2) 0.001(2) -0.020(3)
C4B 0.060(3) 0.043(3) 0.0223(19) 0.0027(19) 0.0045(19) 0.009(2)
O1H 0.0215(13) 0.0172(13) 0.0283(10) -0.0052(11) 0.0092(9) -0.0020(12)

loop_
_atom_type_symbol
_atom_type_description
_atom_type_scat_dispersion_real
_atom_type_scat_dispersion_imag
_atom_type_scat_source
C C 0.0033 0.0016 'International Tables Vol C Tables 4.2.6.8 and 6.1.1.4'
H H 0.0000 0.0000 'International Tables Vol C Tables 4.2.6.8 and 6.1.1.4'
N N 0.0061 0.0033 'International Tables Vol C Tables 4.2.6.8 and 6.1.1.4'
Co Co 0.3494 0.9721 'International Tables Vol C Tables 4.2.6.8 and 6.1.1.4'
O O 0.0106 0.0060 'International Tables Vol C Tables 4.2.6.8 and 6.1.1.4'

loop_
_geom_angle_atom_site_label_1
_geom_angle_atom_site_label_2
_geom_angle_atom_site_label_3
_geom_angle
_geom_angle_site_symmetry_1
_geom_angle_site_symmetry_3
_geom_angle_publ_flag
C3 Co1 C3 180.0 . 3_667 ?
C3 Co1 C1 91.58(14) . . ?
C3 Co1 C1 88.43(15) 3_667 . ?
C3 Co1 C1 88.43(15) . 3_667 ?
C3 Co1 C1 91.57(14) 3_667 3_667 ?
C1 Co1 C1 180.0 . 3_667 ?
C3 Co1 C2 89.00(16) . 3_667 ?
C3 Co1 C2 91.00(17) 3_667 3_667 ?
C1 Co1 C2 88.26(13) . 3_667 ?
C1 Co1 C2 91.74(13) 3_667 3_667 ?
C3 Co1 C2 91.00(16) . . ?
C3 Co1 C2 89.00(16) 3_667 . ?
C1 Co1 C2 91.74(13) . . ?
C1 Co1 C2 88.26(13) 3_667 . ?
C2 Co1 C2 180.0(2) 3_667 . ?
C6 Co2 C6 180.0 . 3_566 ?
C6 Co2 C4 90.29(15) . . ?
C6 Co2 C4 89.70(15) 3_566 . ?
C6 Co2 C4 89.70(15) . 3_566 ?
C6 Co2 C4 90.30(15) 3_566 3_566 ?
C4 Co2 C4 180.0 . 3_566 ?
C6 Co2 C5 91.20(16) . . ?
C6 Co2 C5 88.80(16) 3_566 . ?
C4 Co2 C5 89.81(14) . . ?
C4 Co2 C5 90.18(14) 3_566 . ?
C6 Co2 C5 88.80(16) . 3_566 ?
C6 Co2 C5 91.20(16) 3_566 3_566 ?
C4 Co2 C5 90.19(14) . 3_566 ?
C4 Co2 C5 89.81(14) 3_566 3_566 ?
C5 Co2 C5 180.0 . 3_566 ?
N1 C1 Co1 176.1(3) . . ?
N2 C2 Co1 176.0(3) . . ?
N3 C3 Co1 175.8(3) . . ?
N4 C4 Co2 179.0(3) . . ?
N5 C5 Co2 178.2(3) . . ?
N6 C6 Co2 179.5(4) . . ?
C4A N1A C2A 89.9(2) . . ?
C4A N1A H1A1 113.7 . . ?
C2A N1A H1A1 113.7 . . ?
C4A N1A H1A2 113.7 . . ?
C2A N1A H1A2 113.7 . . ?
H1A1 N1A H1A2 110.9 . . ?
C3A C2A N1A 90.8(3) . . ?
C3A C2A H2A1 113.5 . . ?
N1A C2A H2A1 113.5 . . ?
C3A C2A H2A2 113.5 . . ?
N1A C2A H2A2 113.5 . . ?
H2A1 C2A H2A2 110.8 . . ?
C2A C3A C4A 89.4(3) . . ?
C2A C3A H3A1 113.7 . . ?
C4A C3A H3A1 113.7 . . ?
C2A C3A H3A2 113.7 . . ?
C4A C3A H3A2 113.7 . . ?
H3A1 C3A H3A2 111.0 . . ?
N1A C4A C3A 89.9(3) . . ?
N1A C4A H4A1 113.7 . . ?
C3A C4A H4A1 113.7 . . ?
N1A C4A H4A2 113.7 . . ?
C3A C4A H4A2 113.7 . . ?
H4A1 C4A H4A2 110.9 . . ?
C2B N1B C4B 90.1(3) . . ?
C2B N1B H1B1 113.6 . . ?
C4B N1B H1B1 113.6 . . ?
C2B N1B H1B2 113.6 . . ?
C4B N1B H1B2 113.6 . . ?
H1B1 N1B H1B2 110.9 . . ?
N1B C2B C3B 89.2(3) . . ?
N1B C2B H2B1 113.8 . . ?
C3B C2B H2B1 113.8 . . ?
N1B C2B H2B2 113.8 . . ?
C3B C2B H2B2 113.8 . . ?
H2B1 C2B H2B2 111.0 . . ?
C4B C3B C2B 89.1(3) . . ?
C4B C3B H3B1 113.8 . . ?
C2B C3B H3B1 113.8 . . ?
C4B C3B H3B2 113.8 . . ?
C2B C3B H3B2 113.8 . . ?
H3B1 C3B H3B2 111.0 . . ?
C3B C4B N1B 90.1(3) . . ?
C3B C4B H4B1 113.6 . . ?
N1B C4B H4B1 113.6 . . ?
C3B C4B H4B2 113.6 . . ?
N1B C4B H4B2 113.6 . . ?
H4B1 C4B H4B2 110.9 . . ?
H1H O1H H2H 103.4 . . ?
H1H O1H H3H 107.4 . . ?
H2H O1H H3H 115.7 . . ?

loop_
_geom_bond_atom_site_label_1
_geom_bond_atom_site_label_2
_geom_bond_distance
_geom_bond_site_symmetry_2
_geom_bond_publ_flag
Co1 C3 1.904(4) . ?
Co1 C3 1.904(4) 3_667 ?
Co1 C1 1.904(4) . ?
Co1 C1 1.904(4) 3_667 ?
Co1 C2 1.908(4) 3_667 ?
Co1 C2 1.908(4) . ?
Co2 C6 1.894(4) . ?
Co2 C6 1.894(4) 3_566 ?
Co2 C4 1.895(4) . ?
Co2 C4 1.895(4) 3_566 ?
Co2 C5 1.897(4) . ?
Co2 C5 1.897(4) 3_566 ?
C1 N1 1.155(4) . ?
C2 N2 1.147(4) . ?
C3 N3 1.150(4) . ?
C4 N4 1.146(4) . ?
C5 N5 1.150(4) . ?
C6 N6 1.147(4) . ?
N1A C4A 1.495(4) . ?
N1A C2A 1.508(4) . ?
N1A H1A1 0.9100 . ?
N1A H1A2 0.9100 . ?
C2A C3A 1.488(5) . ?
C2A H2A1 0.9900 . ?
C2A H2A2 0.9900 . ?
C3A C4A 1.527(5) . ?
C3A H3A1 0.9900 . ?
C3A H3A2 0.9900 . ?
C4A H4A1 0.9900 . ?
C4A H4A2 0.9900 . ?
N1B C2B 1.494(5) . ?
N1B C4B 1.503(4) . ?
N1B H1B1 0.9100 . ?
N1B H1B2 0.9100 . ?
C2B C3B 1.528(6) . ?
C2B H2B1 0.9900 . ?
C2B H2B2 0.9900 . ?
C3B C4B 1.497(6) . ?
C3B H3B1 0.9900 . ?
C3B H3B2 0.9900 . ?
C4B H4B1 0.9900 . ?
C4B H4B2 0.9900 . ?
O1H H1H 0.8499 . ?
O1H H2H 0.8499 . ?
O1H H3H 0.8500 . ?

loop_
_geom_hbond_atom_site_label_D
_geom_hbond_atom_site_label_H
_geom_hbond_atom_site_label_A
_geom_hbond_distance_DH
_geom_hbond_distance_HA
_geom_hbond_distance_DA
_geom_hbond_angle_DHA
_geom_hbond_site_symmetry_A
N1A H1A2 N1 0.91 1.98 2.861(4) 161.3 .
N1A H1A1 N2 0.91 2.04 2.922(4) 162.5 4_675
N1B H1B2 N2 0.91 2.32 3.169(5) 156.2 3_667
N1B H1B1 N3 0.91 2.02 2.902(4) 164.0 4_665
O1H H3H N4 0.85 1.77 2.619(4) 175.9 .
O1H H2H N5 0.85 1.81 2.630(4) 163.0 2_556
O1H H1H N6 0.85 1.74 2.581(4) 168.9 2_546
